data_4348223
loop_
_publ_author_name
'Sun, Wen-Bin'
'Yan, Bing'
'Zhang, Yi-Quan'
'Wang, Bing-Wu'
'Wang, Zhe-Ming'
'Jia, Jun-Hua'
'Gao, Song'

_publ_section_title
;
 The slow magnetic relaxation regulated by ligand conformation of a
 lanthanide single-ion magnet [Hex4N][Dy(DBM)4]
;
_journal_issue 6
_journal_name_full 'Inorg. Chem. Front.'
_journal_page_first 503
_journal_paper_doi 10.1039/C4QI00057A
_journal_volume 1
_journal_year 2014
_chemical_formula_sum 'C84 H92 N O8 Y'
_chemical_formula_weight 1332.50
_space_group_IT_number 14
_space_group_name_Hall '-P 2yn'
_space_group_name_H-M_alt 'P 1 21/n 1'
_atom_sites_solution_hydrogens geom
_atom_sites_solution_primary direct
_atom_sites_solution_secondary difmap
_audit_creation_method SHELXL-97
_cell_angle_alpha 90.00
_cell_angle_beta 105.028(2)
_cell_angle_gamma 90.00
_cell_formula_units_Z 4
_cell_length_a 16.5033(4)
_cell_length_b 24.3631(8)
_cell_length_c 18.6445(4)
_cell_measurement_temperature 293(2)
_cell_volume 7240.0(3)
_computing_structure_refinement 'SHELXL-97 (Sheldrick, 1997)'
_computing_structure_solution 'SHELXS-97 (Sheldrick, 1990)'
_diffrn_ambient_temperature 293(2)
_diffrn_measured_fraction_theta_full 0.961
_diffrn_measured_fraction_theta_max 0.961
_diffrn_radiation_monochromator graphite
_diffrn_radiation_source 'fine-focus sealed tube'
_diffrn_radiation_type CuK\a
_diffrn_radiation_wavelength 1.54184
_diffrn_reflns_av_R_equivalents 0.0429
_diffrn_reflns_av_sigmaI/netI 0.0624
_diffrn_reflns_limit_h_max 19
_diffrn_reflns_limit_h_min -19
_diffrn_reflns_limit_k_max 28
_diffrn_reflns_limit_k_min -29
_diffrn_reflns_limit_l_max 14
_diffrn_reflns_limit_l_min -22
_diffrn_reflns_number 28791
_diffrn_reflns_theta_full 68.29
_diffrn_reflns_theta_max 68.29
_diffrn_reflns_theta_min 3.05
_exptl_absorpt_coefficient_mu 1.576
_exptl_absorpt_correction_T_max 0.7866
_exptl_absorpt_correction_T_min 0.7435
_exptl_crystal_density_diffrn 1.222
_exptl_crystal_density_method 'not measured'
_exptl_crystal_F_000 2824
_exptl_crystal_size_max 0.20
_exptl_crystal_size_mid 0.18
_exptl_crystal_size_min 0.16
_refine_diff_density_max 1.614
_refine_diff_density_min -0.775
_refine_diff_density_rms 0.104
_refine_ls_extinction_method none
_refine_ls_goodness_of_fit_ref 1.043
_refine_ls_hydrogen_treatment mixed
_refine_ls_matrix_type full
_refine_ls_number_parameters 847
_refine_ls_number_reflns 12750
_refine_ls_number_restraints 0
_refine_ls_restrained_S_all 1.043
_refine_ls_R_factor_all 0.1409
_refine_ls_R_factor_gt 0.1042
_refine_ls_shift/su_max 0.054
_refine_ls_shift/su_mean 0.003
_refine_ls_structure_factor_coef Fsqd
_refine_ls_weighting_details 'calc w=1/[\s^2^(Fo^2^)+(0.0975P)^2^+44.7490P] where P=(Fo^2^+2Fc^2^)/3'
_refine_ls_weighting_scheme calc
_refine_ls_wR_factor_gt 0.2486
_refine_ls_wR_factor_ref 0.2743
_reflns_number_gt 8877
_reflns_number_total 12750
_reflns_threshold_expression >2sigma(I)
_cod_data_source_file c4qi00057a2.cif
_cod_data_source_block 3
_cod_original_cell_volume 7240.1(3)
_cod_database_code 4348223

loop_
_symmetry_equiv_pos_as_xyz
'x, y, z'
'-x+1/2, y+1/2, -z+1/2'
'-x, -y, -z'
'x-1/2, -y-1/2, z-1/2'

loop_
_atom_site_label
_atom_site_type_symbol
_atom_site_fract_x
_atom_site_fract_y
_atom_site_fract_z
_atom_site_U_iso_or_equiv
_atom_site_adp_type
_atom_site_occupancy
_atom_site_symmetry_multiplicity
_atom_site_calc_flag
_atom_site_refinement_flags
Y1 Y 0.49668(3) 0.26170(3) 0.78142(3) 0.0461(2) Uani 1 1 d .
O8 O 0.5325(2) 0.2911(2) 0.6741(2) 0.0503(13) Uani 1 1 d .
O6 O 0.3532(3) 0.2478(2) 0.7656(2) 0.0535(15) Uani 1 1 d .
O2 O 0.5037(3) 0.1859(3) 0.8615(2) 0.0566(15) Uani 1 1 d .
O1 O 0.4718(3) 0.2913(3) 0.8923(2) 0.0550(14) Uani 1 1 d .
O4 O 0.5996(2) 0.3264(2) 0.8274(2) 0.0517(14) Uani 1 1 d .
O3 O 0.6262(2) 0.2204(2) 0.7925(2) 0.0517(13) Uani 1 1 d .
O5 O 0.4256(2) 0.3432(2) 0.7428(2) 0.0482(13) Uani 1 1 d .
O7 O 0.4554(3) 0.1872(2) 0.7032(2) 0.0525(13) Uani 1 1 d .
N1 N 0.7723(3) 0.7113(3) 0.4643(3) 0.0413(13) Uani 1 1 d .
C40 C 0.4592(4) 0.1726(4) 0.9048(3) 0.059(2) Uani 1 1 d .
C54 C 0.6767(4) 0.3325(4) 0.8287(3) 0.051(2) Uani 1 1 d .
C24 C 0.3272(4) 0.1573(4) 0.7243(3) 0.057(2) Uani 1 1 d .
H24A H 0.2899 0.1281 0.7195 0.068 Uiso 1 1 calc R
C10 C 0.4343(4) 0.3835(3) 0.7032(3) 0.0469(18) Uani 1 1 d .
C38 C 0.4342(4) 0.2682(5) 0.9353(4) 0.063(3) Uani 1 1 d .
C56 C 0.6991(4) 0.2373(4) 0.7949(3) 0.055(2) Uani 1 1 d .
C7 C 0.5518(4) 0.3704(4) 0.5187(3) 0.0506(19) Uani 1 1 d .
H7A H 0.5018 0.3899 0.5100 0.061 Uiso 1 1 calc R
C23 C 0.3073(4) 0.2061(4) 0.7545(3) 0.053(2) Uani 1 1 d .
C48 C 0.7123(4) 0.3863(4) 0.8531(4) 0.054(2) Uani 1 1 d .
C69 C 0.8286(4) 0.7589(3) 0.5011(3) 0.0427(16) Uani 1 1 d .
H69A H 0.8036 0.7758 0.5374 0.051 Uiso 1 1 calc R
H69B H 0.8825 0.7440 0.5278 0.051 Uiso 1 1 calc R
C25 C 0.4011(4) 0.1498(4) 0.7005(3) 0.053(2) Uani 1 1 d .
C79 C 0.9949(5) 0.6393(6) 0.3430(5) 0.102(5) Uani 1 1 d .
H79A H 1.0104 0.6098 0.3789 0.123 Uiso 1 1 calc R
H79B H 1.0299 0.6707 0.3624 0.123 Uiso 1 1 calc R
C2 C 0.5786(4) 0.3397(3) 0.5829(3) 0.0470(18) Uani 1 1 d .
C55 C 0.7275(4) 0.2904(4) 0.8109(3) 0.054(2) Uani 1 1 d .
H55A H 0.7821 0.2989 0.8098 0.065 Uiso 1 1 calc R
C77 C 0.8870(4) 0.6735(4) 0.4082(4) 0.066(3) Uani 1 1 d .
H77A H 0.8984 0.6438 0.4441 0.079 Uiso 1 1 calc R
H77B H 0.9238 0.7039 0.4285 0.079 Uiso 1 1 calc R
C72 C 0.6385(4) 0.7417(3) 0.5000(4) 0.0474(18) Uani 1 1 d .
H72A H 0.6154 0.7077 0.5133 0.057 Uiso 1 1 calc R
H72B H 0.6794 0.7553 0.5437 0.057 Uiso 1 1 calc R
C71 C 0.6815(4) 0.7309(4) 0.4382(3) 0.0483(19) Uani 1 1 d .
H71A H 0.6801 0.7644 0.4098 0.058 Uiso 1 1 calc R
H71B H 0.6493 0.7034 0.4051 0.058 Uiso 1 1 calc R
C49 C 0.6592(5) 0.4311(4) 0.8451(6) 0.076(3) Uani 1 1 d .
H49A H 0.6026 0.4268 0.8212 0.091 Uiso 1 1 calc R
C73 C 0.5688(4) 0.7836(4) 0.4753(4) 0.054(2) Uani 1 1 d .
H73A H 0.5317 0.7716 0.4286 0.065 Uiso 1 1 calc R
H73B H 0.5932 0.8184 0.4665 0.065 Uiso 1 1 calc R
C78 C 0.9049(5) 0.6544(5) 0.3360(4) 0.069(3) Uani 1 1 d .
H78A H 0.8700 0.6227 0.3178 0.083 Uiso 1 1 calc R
H78B H 0.8890 0.6833 0.2994 0.083 Uiso 1 1 calc R
C81 C 0.7822(4) 0.6658(3) 0.5211(3) 0.0459(17) Uani 1 1 d .
H81A H 0.7644 0.6794 0.5635 0.055 Uiso 1 1 calc R
H81B H 0.8412 0.6565 0.5382 0.055 Uiso 1 1 calc R
C53 C 0.7967(4) 0.3941(4) 0.8911(4) 0.058(2) Uani 1 1 d .
H53A H 0.8335 0.3645 0.8977 0.070 Uiso 1 1 calc R
C3 C 0.6526(4) 0.3102(4) 0.5938(4) 0.054(2) Uani 1 1 d .
H3A H 0.6710 0.2889 0.6364 0.064 Uiso 1 1 calc R
C21 C 0.1415(5) 0.2628(5) 0.8414(4) 0.085(4) Uani 1 1 d .
H21A H 0.1389 0.2894 0.8765 0.102 Uiso 1 1 calc R
C26 C 0.4186(4) 0.0962(4) 0.6706(4) 0.058(2) Uani 1 1 d .
C17 C 0.2245(4) 0.2121(4) 0.7742(3) 0.065(3) Uani 1 1 d .
C8 C 0.5302(4) 0.3365(4) 0.6410(3) 0.048(2) Uani 1 1 d .
C76 C 0.7965(4) 0.6915(4) 0.3950(3) 0.0491(19) Uani 1 1 d .
H76A H 0.7604 0.6610 0.3739 0.059 Uiso 1 1 calc R
H76B H 0.7858 0.7209 0.3587 0.059 Uiso 1 1 calc R
C59 C 0.7580(4) 0.1907(5) 0.7828(4) 0.069(3) Uani 1 1 d .
C20 C 0.0721(5) 0.2328(6) 0.8093(5) 0.097(4) Uani 1 1 d .
H20A H 0.0211 0.2400 0.8198 0.117 Uiso 1 1 calc R
C9 C 0.4860(4) 0.3830(3) 0.6538(3) 0.0478(18) Uani 1 1 d .
H9A H 0.4911 0.4152 0.6285 0.057 Uiso 1 1 calc R
C39 C 0.4237(4) 0.2122(5) 0.9423(4) 0.066(3) Uani 1 1 d .
H39A H 0.3914 0.2001 0.9734 0.079 Uiso 1 1 calc R
C12 C 0.3143(5) 0.4281(4) 0.7371(4) 0.061(2) Uani 1 1 d .
H12A H 0.3041 0.3943 0.7563 0.073 Uiso 1 1 calc R
C22 C 0.2167(4) 0.2540(4) 0.8219(4) 0.068(3) Uani 1 1 d .
H22A H 0.2623 0.2768 0.8414 0.082 Uiso 1 1 calc R
C41 C 0.4452(5) 0.1132(5) 0.9131(4) 0.072(3) Uani 1 1 d .
C67 C 0.8723(4) 0.8557(4) 0.4840(4) 0.0518(19) Uani 1 1 d .
H67A H 0.8801 0.8610 0.5347 0.062 Uiso 1 1 calc R
C61 C 0.7773(5) 0.1004(5) 0.7405(4) 0.076(3) Uani 1 1 d .
H61A H 0.7515 0.0708 0.7120 0.091 Uiso 1 1 calc R
C11 C 0.3831(6) 0.4335(4) 0.7072(3) 0.060(2) Uani 1 1 d .
C6 C 0.5994(5) 0.3720(4) 0.4673(4) 0.061(2) Uani 1 1 d .
H6A H 0.5808 0.3929 0.4245 0.073 Uiso 1 1 calc R
C82 C 0.7331(5) 0.6141(4) 0.4929(4) 0.061(2) Uani 1 1 d .
H82A H 0.6774 0.6239 0.4636 0.073 Uiso 1 1 calc R
H82B H 0.7609 0.5942 0.4609 0.073 Uiso 1 1 calc R
C43 C 0.3840(9) 0.0340(7) 0.9595(7) 0.133(7) Uani 1 1 d .
H43A H 0.3535 0.0192 0.9903 0.160 Uiso 1 1 calc R
C4 C 0.6998(5) 0.3118(5) 0.5419(4) 0.073(3) Uani 1 1 d .
H4A H 0.7493 0.2918 0.5498 0.088 Uiso 1 1 calc R
C18 C 0.1549(5) 0.1812(5) 0.7440(4) 0.086(4) Uani 1 1 d .
H18A H 0.1581 0.1528 0.7116 0.104 Uiso 1 1 calc R
C66 C 0.8883(10) 0.8993(6) 0.4366(5) 0.138(7) Uani 1 1 d .
H66A H 0.8762 0.8927 0.3858 0.165 Uiso 1 1 calc R
C52 C 0.8255(5) 0.4438(5) 0.9185(6) 0.087(3) Uani 1 1 d .
H52A H 0.8817 0.4480 0.9435 0.105 Uiso 1 1 calc R
C42 C 0.3929(5) 0.0921(6) 0.9565(5) 0.097(4) Uani 1 1 d .
H42A H 0.3654 0.1154 0.9820 0.116 Uiso 1 1 calc R
C74 C 0.5168(5) 0.7924(4) 0.5316(5) 0.067(2) Uani 1 1 d .
H74A H 0.5543 0.7950 0.5811 0.080 Uiso 1 1 calc R
H74B H 0.4806 0.7610 0.5306 0.080 Uiso 1 1 calc R
C5 C 0.6726(5) 0.3435(5) 0.4783(4) 0.074(3) Uani 1 1 d .
H5A H 0.7040 0.3453 0.4436 0.089 Uiso 1 1 calc R
C83 C 0.7260(6) 0.5773(4) 0.5565(5) 0.073(3) Uani 1 1 d .
H83A H 0.7020 0.5981 0.5903 0.088 Uiso 1 1 calc R
H83B H 0.7817 0.5655 0.5836 0.088 Uiso 1 1 calc R
C33 C 0.3732(5) 0.3515(6) 0.9559(5) 0.092(4) Uani 1 1 d .
H33A H 0.3782 0.3614 0.9091 0.110 Uiso 1 1 calc R
C60 C 0.7278(5) 0.1439(4) 0.7524(4) 0.064(2) Uani 1 1 d .
H60A H 0.6698 0.1396 0.7379 0.077 Uiso 1 1 calc R
C64 C 0.8456(5) 0.1904(4) 0.8143(4) 0.057(2) Uani 1 1 d .
H64A H 0.8703 0.2210 0.8412 0.068 Uiso 1 1 calc R
C44 C 0.4824(6) 0.0761(5) 0.8750(5) 0.084(3) Uani 1 1 d .
H44A H 0.5173 0.0894 0.8471 0.101 Uiso 1 1 calc R
C50 C 0.6879(6) 0.4814(5) 0.8715(8) 0.107(4) Uani 1 1 d .
H50A H 0.6514 0.5112 0.8640 0.128 Uiso 1 1 calc R
C27 C 0.3611(6) 0.0558(6) 0.6450(7) 0.103(4) Uani 1 1 d .
H27A H 0.3054 0.0621 0.6447 0.123 Uiso 1 1 calc R
C80 C 1.0140(6) 0.6213(6) 0.2711(6) 0.106(5) Uani 1 1 d .
H80A H 0.9777 0.5906 0.2508 0.127 Uiso 1 1 calc R
H80B H 1.0003 0.6512 0.2356 0.127 Uiso 1 1 calc R
C51 C 0.7720(6) 0.4887(5) 0.9098(9) 0.122(5) Uani 1 1 d .
H51A H 0.7917 0.5229 0.9290 0.146 Uiso 1 1 calc R
C68 C 0.8436(7) 0.8032(4) 0.4492(4) 0.081(3) Uani 1 1 d .
H68A H 0.8848 0.7899 0.4246 0.097 Uiso 1 1 calc R
H68B H 0.7917 0.8092 0.4112 0.097 Uiso 1 1 calc R
C19 C 0.0790(5) 0.1919(6) 0.7612(5) 0.107(5) Uani 1 1 d .
H19A H 0.0322 0.1707 0.7395 0.128 Uiso 1 1 calc R
C32 C 0.3997(5) 0.3030(6) 0.9837(5) 0.083(3) Uani 1 1 d .
C28 C 0.3819(8) 0.0063(6) 0.6196(7) 0.111(4) Uani 1 1 d .
H28A H 0.3400 -0.0195 0.6019 0.133 Uiso 1 1 calc R
C13 C 0.2612(7) 0.4712(5) 0.7390(5) 0.091(4) Uani 1 1 d .
H13A H 0.2158 0.4666 0.7592 0.109 Uiso 1 1 calc R
C29 C 0.4631(7) -0.0062(5) 0.6198(6) 0.085(3) Uani 1 1 d .
H29A H 0.4780 -0.0397 0.6029 0.102 Uiso 1 1 calc R
C63 C 0.8965(5) 0.1465(4) 0.8067(5) 0.067(2) Uani 1 1 d .
H63A H 0.9542 0.1485 0.8269 0.081 Uiso 1 1 calc R
C45 C 0.4696(9) 0.0208(6) 0.8769(7) 0.117(5) Uani 1 1 d .
H45A H 0.4951 -0.0028 0.8502 0.140 Uiso 1 1 calc R
C37 C 0.3917(6) 0.2861(5) 1.0549(5) 0.086(3) Uani 1 1 d .
H37A H 0.4098 0.2515 1.0736 0.103 Uiso 1 1 calc R
C62 C 0.8609(6) 0.0995(5) 0.7689(5) 0.075(3) Uani 1 1 d .
H62A H 0.8931 0.0692 0.7635 0.090 Uiso 1 1 calc R
C75 C 0.4606(6) 0.8469(6) 0.5148(6) 0.110(5) Uani 1 1 d .
H75A H 0.4395 0.8560 0.5573 0.133 Uiso 1 1 calc R
H75B H 0.4943 0.8774 0.5055 0.133 Uiso 1 1 calc R
C65 C 0.9187(9) 0.9472(5) 0.4607(8) 0.108(4) Uani 1 1 d .
H65A H 0.9152 0.9685 0.5012 0.129 Uiso 1 1 calc R
C35 C 0.3245(9) 0.3714(6) 1.0634(8) 0.118(5) Uani 1 1 d .
H35A H 0.2931 0.3925 1.0879 0.141 Uiso 1 1 calc R
C34 C 0.3349(9) 0.3908(6) 0.9998(6) 0.113(5) Uani 1 1 d .
H34A H 0.3194 0.4264 0.9835 0.135 Uiso 1 1 calc R
C36 C 0.3563(6) 0.3227(7) 1.0962(5) 0.104(5) Uani 1 1 d .
H36A H 0.3542 0.3143 1.1443 0.125 Uiso 1 1 calc R
C84 C 0.6712(10) 0.5263(5) 0.5296(8) 0.126(6) Uani 1 1 d .
H84A H 0.6238 0.5374 0.4895 0.151 Uiso 1 1 calc R
H84B H 0.7038 0.5003 0.5094 0.151 Uiso 1 1 calc R
C1 C 0.4988(7) 0.0840(6) 0.6704(10) 0.136(6) Uani 1 1 d .
H1A H 0.5406 0.1101 0.6868 0.163 Uiso 1 1 calc R
C15 C 0.6385(15) 0.4977(8) 0.5872(12) 0.167(9) Uani 1 1 d .
H15A H 0.5836 0.4986 0.5915 0.201 Uiso 1 1 calc R
C1A C 1.1027(7) 0.6046(8) 0.2786(9) 0.189(10) Uani 1 1 d .
H1AA H 1.1099 0.5950 0.2307 0.284 Uiso 1 1 calc R
H1AB H 1.1161 0.5736 0.3113 0.284 Uiso 1 1 calc R
H1AC H 1.1394 0.6346 0.2988 0.284 Uiso 1 1 calc R
C1B C 0.4186(12) 0.0000(8) 0.9188(10) 0.163(8) Uani 1 1 d .
H1BA H 0.4083 -0.0375 0.9188 0.195 Uiso 1 1 calc R
C1C C 0.5197(8) 0.0336(7) 0.6462(12) 0.161(8) Uani 1 1 d .
H1CA H 0.5757 0.0268 0.6483 0.193 Uiso 1 1 calc R
C1D C 0.3925(8) 0.8377(7) 0.4515(10) 0.158(7) Uani 1 1 d .
H1DA H 0.3586 0.8702 0.4410 0.238 Uiso 1 1 calc R
H1DB H 0.3592 0.8077 0.4612 0.238 Uiso 1 1 calc R
H1DC H 0.4138 0.8290 0.4096 0.238 Uiso 1 1 calc R
C14 C 0.3986(12) 0.4844(5) 0.6822(7) 0.145(7) Uani 1 1 d .
H14A H 0.4447 0.4890 0.6628 0.174 Uiso 1 1 calc R
C16 C 0.2756(13) 0.5201(7) 0.7114(6) 0.159(8) Uani 1 1 d .
H16A H 0.2379 0.5488 0.7094 0.190 Uiso 1 1 calc R
C1E C 0.7022(12) 0.4706(10) 0.6312(10) 0.175(10) Uani 1 1 d .
H1EA H 0.6829 0.4511 0.6683 0.262 Uiso 1 1 calc R
H1EB H 0.7451 0.4961 0.6549 0.262 Uiso 1 1 calc R
H1EC H 0.7246 0.4450 0.6022 0.262 Uiso 1 1 calc R
C1F C 0.3490(17) 0.5283(7) 0.6850(9) 0.224(13) Uani 1 1 d .
H1FA H 0.3622 0.5628 0.6701 0.269 Uiso 1 1 calc R
C1G C 0.9618(9) 0.9557(15) 0.3987(11) 0.34(2) Uani 1 1 d .
H1GA H 0.9882 0.9911 0.4040 0.505 Uiso 1 1 calc R
H1GB H 0.9210 0.9536 0.3515 0.505 Uiso 1 1 calc R
H1GC H 1.0034 0.9277 0.4014 0.505 Uiso 1 1 calc R

loop_
_atom_site_aniso_label
_atom_site_aniso_U_11
_atom_site_aniso_U_22
_atom_site_aniso_U_33
_atom_site_aniso_U_23
_atom_site_aniso_U_13
_atom_site_aniso_U_12
Y1 0.0164(3) 0.0968(5) 0.0253(3) 0.0136(3) 0.00601(19) -0.0033(3)
O8 0.023(2) 0.101(4) 0.029(2) 0.011(3) 0.0096(17) -0.003(2)
O6 0.017(2) 0.111(5) 0.032(2) 0.014(2) 0.0043(17) -0.008(2)
O2 0.027(2) 0.106(4) 0.037(2) 0.024(3) 0.0081(18) -0.009(2)
O1 0.023(2) 0.115(5) 0.027(2) 0.012(3) 0.0064(17) -0.002(2)
O4 0.019(2) 0.102(4) 0.034(2) 0.011(2) 0.0070(17) -0.008(2)
O3 0.019(2) 0.100(4) 0.037(2) 0.014(2) 0.0098(17) 0.000(2)
O5 0.025(2) 0.089(4) 0.032(2) 0.016(2) 0.0096(17) 0.003(2)
O7 0.029(2) 0.096(4) 0.034(2) 0.005(2) 0.0111(18) -0.017(2)
N1 0.024(2) 0.074(4) 0.024(2) -0.009(3) 0.0030(19) 0.008(3)
C40 0.021(3) 0.126(8) 0.024(3) 0.021(4) -0.001(2) -0.020(4)
C54 0.022(3) 0.103(7) 0.025(3) 0.022(3) 0.002(2) -0.013(4)
C24 0.025(3) 0.115(7) 0.026(3) 0.008(4) 0.000(3) -0.025(4)
C10 0.037(3) 0.080(6) 0.020(3) -0.005(3) 0.000(2) -0.012(3)
C38 0.024(3) 0.141(9) 0.026(3) -0.001(4) 0.009(3) -0.020(4)
C56 0.020(3) 0.127(7) 0.020(3) -0.002(4) 0.007(2) -0.006(4)
C7 0.034(3) 0.094(6) 0.025(3) 0.004(3) 0.009(3) -0.010(4)
C23 0.023(3) 0.117(7) 0.018(3) 0.010(4) 0.000(2) -0.016(4)
C48 0.024(3) 0.087(6) 0.048(4) 0.029(4) 0.006(3) -0.001(3)
C69 0.029(3) 0.076(5) 0.019(3) -0.006(3) 0.001(2) 0.005(3)
C25 0.031(3) 0.108(7) 0.019(3) 0.013(4) 0.001(2) -0.017(4)
C79 0.036(4) 0.211(13) 0.068(5) -0.080(7) 0.027(4) -0.023(6)
C2 0.032(3) 0.085(6) 0.025(3) 0.002(3) 0.009(2) -0.014(3)
C55 0.020(3) 0.120(7) 0.027(3) -0.001(4) 0.011(2) -0.013(4)
C77 0.024(3) 0.140(8) 0.035(3) -0.034(4) 0.011(3) 0.000(4)
C72 0.025(3) 0.081(5) 0.036(3) -0.005(3) 0.007(3) 0.008(3)
C71 0.024(3) 0.083(6) 0.031(3) -0.010(3) -0.005(2) 0.017(3)
C49 0.029(4) 0.092(7) 0.099(7) 0.051(6) 0.004(4) -0.003(4)
C73 0.031(3) 0.091(6) 0.038(3) -0.005(4) 0.003(3) 0.014(4)
C78 0.041(4) 0.132(8) 0.034(4) -0.031(4) 0.012(3) 0.002(5)
C81 0.031(3) 0.079(5) 0.028(3) -0.008(3) 0.009(2) 0.005(3)
C53 0.027(3) 0.079(6) 0.066(5) 0.011(4) 0.006(3) -0.010(4)
C3 0.036(4) 0.094(6) 0.032(3) 0.013(4) 0.012(3) -0.005(4)
C21 0.036(4) 0.186(11) 0.038(4) -0.022(5) 0.021(3) -0.030(5)
C26 0.030(3) 0.111(7) 0.030(3) 0.017(4) 0.005(3) -0.019(4)
C17 0.024(3) 0.153(9) 0.019(3) -0.001(4) 0.006(2) -0.021(4)
C8 0.027(3) 0.097(6) 0.019(3) 0.009(3) 0.002(2) -0.020(4)
C76 0.028(3) 0.095(6) 0.022(3) -0.012(3) 0.003(2) 0.008(3)
C59 0.025(3) 0.142(9) 0.043(4) -0.031(5) 0.013(3) -0.009(4)
C20 0.038(4) 0.214(13) 0.049(5) -0.037(6) 0.028(4) -0.037(6)
C9 0.047(4) 0.070(5) 0.028(3) -0.002(3) 0.014(3) -0.011(4)
C39 0.031(3) 0.140(9) 0.027(3) 0.013(4) 0.009(3) -0.027(5)
C12 0.048(4) 0.087(6) 0.040(4) -0.018(4) -0.004(3) 0.002(4)
C22 0.026(3) 0.146(9) 0.031(4) 0.000(4) 0.005(3) -0.023(4)
C41 0.037(4) 0.137(9) 0.036(4) 0.026(5) -0.004(3) -0.039(5)
C67 0.031(3) 0.084(6) 0.041(4) 0.008(4) 0.010(3) -0.001(3)
C61 0.045(4) 0.142(9) 0.043(4) -0.010(5) 0.013(3) 0.017(5)
C11 0.082(6) 0.078(6) 0.020(3) -0.007(3) 0.014(3) 0.009(5)
C6 0.050(4) 0.109(7) 0.027(3) 0.011(4) 0.012(3) -0.013(4)
C82 0.050(4) 0.089(6) 0.050(4) -0.016(4) 0.025(3) 0.005(4)
C43 0.120(11) 0.194(17) 0.091(8) 0.022(10) 0.036(8) -0.103(11)
C4 0.040(4) 0.140(9) 0.045(4) 0.016(5) 0.021(3) 0.002(5)
C18 0.037(4) 0.183(11) 0.045(4) -0.042(6) 0.020(3) -0.049(5)
C66 0.212(15) 0.142(12) 0.032(4) 0.007(6) -0.019(6) -0.115(11)
C52 0.027(4) 0.091(8) 0.129(9) 0.010(7) -0.007(5) 0.001(4)
C42 0.049(5) 0.177(12) 0.060(5) 0.037(6) 0.004(4) -0.051(6)
C74 0.042(4) 0.094(7) 0.072(5) 0.004(5) 0.030(4) 0.017(4)
C5 0.049(4) 0.141(9) 0.041(4) 0.011(5) 0.027(3) -0.006(5)
C83 0.081(6) 0.080(7) 0.076(6) -0.020(5) 0.051(5) -0.017(5)
C33 0.039(4) 0.184(13) 0.054(5) 0.017(7) 0.015(4) -0.004(6)
C60 0.036(4) 0.114(8) 0.045(4) 0.025(5) 0.017(3) 0.013(4)
C64 0.043(4) 0.084(6) 0.048(4) 0.003(4) 0.017(3) -0.006(4)
C44 0.073(6) 0.130(10) 0.049(5) 0.002(6) 0.016(4) -0.050(6)
C50 0.037(5) 0.085(8) 0.181(13) 0.040(8) -0.005(6) 0.002(5)
C27 0.053(6) 0.145(12) 0.118(9) -0.030(9) 0.035(6) -0.043(7)
C80 0.062(6) 0.191(13) 0.078(6) -0.068(8) 0.043(5) -0.014(7)
C51 0.043(5) 0.088(9) 0.211(15) 0.017(9) -0.009(7) -0.008(5)
C68 0.090(7) 0.110(8) 0.031(4) -0.004(5) -0.005(4) -0.013(6)
C19 0.042(4) 0.222(14) 0.066(6) -0.062(7) 0.032(4) -0.061(7)
C32 0.041(4) 0.151(11) 0.060(5) -0.011(6) 0.018(4) -0.033(6)
C28 0.091(8) 0.131(11) 0.125(10) -0.024(9) 0.053(8) -0.061(8)
C13 0.092(7) 0.112(9) 0.056(5) -0.032(6) -0.003(5) 0.040(7)
C29 0.085(7) 0.091(8) 0.089(7) 0.012(6) 0.040(6) -0.020(6)
C63 0.049(4) 0.088(7) 0.071(5) 0.013(5) 0.028(4) 0.004(5)
C45 0.140(11) 0.126(11) 0.094(8) -0.011(8) 0.048(8) -0.075(9)
C37 0.059(5) 0.155(11) 0.050(5) 0.007(6) 0.024(4) -0.023(6)
C62 0.062(5) 0.094(8) 0.077(6) -0.006(6) 0.032(5) -0.004(5)
C75 0.048(5) 0.201(14) 0.091(7) -0.011(8) 0.034(5) 0.034(7)
C65 0.142(11) 0.083(8) 0.122(10) -0.009(8) 0.076(9) -0.002(8)
C35 0.130(11) 0.130(11) 0.128(10) 0.056(9) 0.098(9) 0.021(9)
C34 0.149(11) 0.136(11) 0.060(6) -0.012(7) 0.041(7) -0.063(9)
C36 0.066(6) 0.204(15) 0.048(5) -0.014(7) 0.025(5) -0.053(8)
C84 0.180(14) 0.098(9) 0.147(11) -0.058(8) 0.128(11) -0.051(9)
C1 0.047(6) 0.140(12) 0.238(18) -0.055(12) 0.066(8) -0.031(7)
C15 0.22(2) 0.140(15) 0.20(2) -0.069(15) 0.164(18) -0.070(15)
C1A 0.071(7) 0.34(3) 0.187(15) -0.177(17) 0.086(9) -0.059(11)
C1B 0.193(18) 0.176(17) 0.143(14) -0.025(12) 0.085(13) -0.123(15)
C1C 0.054(7) 0.132(13) 0.30(2) -0.066(15) 0.059(10) -0.020(8)
C1D 0.060(7) 0.189(17) 0.205(17) -0.075(14) -0.003(9) 0.027(9)
C14 0.29(2) 0.097(9) 0.101(9) 0.024(7) 0.151(12) 0.040(11)
C16 0.30(2) 0.137(13) 0.055(6) 0.017(7) 0.070(10) 0.131(14)
C1E 0.133(15) 0.23(3) 0.144(15) 0.007(15) 0.000(12) -0.081(16)
C1F 0.49(4) 0.122(12) 0.146(13) 0.047(10) 0.24(2) 0.114(18)
C1G 0.043(7) 0.77(7) 0.170(18) 0.02(3) -0.014(9) -0.075(19)

loop_
_atom_type_symbol
_atom_type_description
_atom_type_scat_dispersion_real
_atom_type_scat_dispersion_imag
_atom_type_scat_source
C C 0.0181 0.0091 'International Tables Vol C Tables 4.2.6.8 and 6.1.1.4'
H H 0.0000 0.0000 'International Tables Vol C Tables 4.2.6.8 and 6.1.1.4'
N N 0.0311 0.0180 'International Tables Vol C Tables 4.2.6.8 and 6.1.1.4'
O O 0.0492 0.0322 'International Tables Vol C Tables 4.2.6.8 and 6.1.1.4'
Y Y -0.2670 2.0244 'International Tables Vol C Tables 4.2.6.8 and 6.1.1.4'

loop_
_geom_angle_atom_site_label_1
_geom_angle_atom_site_label_2
_geom_angle_atom_site_label_3
_geom_angle
O4 Y1 O7 146.59(16)
O4 Y1 O3 72.04(19)
O7 Y1 O3 80.21(18)
O4 Y1 O5 78.22(17)
O7 Y1 O5 115.61(17)
O3 Y1 O5 140.97(17)
O4 Y1 O1 74.98(16)
O7 Y1 O1 135.39(17)
O3 Y1 O1 115.20(16)
O5 Y1 O1 79.58(17)
O4 Y1 O6 140.27(19)
O7 Y1 O6 71.60(18)
O3 Y1 O6 146.0(2)
O5 Y1 O6 70.75(18)
O1 Y1 O6 75.52(16)
O4 Y1 O8 77.56(16)
O7 Y1 O8 78.45(18)
O3 Y1 O8 77.18(16)
O5 Y1 O8 72.12(17)
O1 Y1 O8 143.8(2)
O6 Y1 O8 114.15(14)
O4 Y1 O2 112.84(16)
O7 Y1 O2 75.09(18)
O3 Y1 O2 73.22(16)
O5 Y1 O2 143.45(16)
O1 Y1 O2 70.8(2)
O6 Y1 O2 81.28(16)
O8 Y1 O2 143.0(2)
C8 O8 Y1 134.7(5)
C23 O6 Y1 133.6(5)
C40 O2 Y1 131.4(6)
C38 O1 Y1 130.8(6)
C54 O4 Y1 136.0(6)
C56 O3 Y1 135.1(6)
C10 O5 Y1 136.3(4)
C25 O7 Y1 132.5(4)
C81 N1 C76 110.9(5)
C81 N1 C71 111.7(5)
C76 N1 C71 106.2(4)
C81 N1 C69 107.4(4)
C76 N1 C69 110.9(5)
C71 N1 C69 109.7(5)
O2 C40 C39 122.0(8)
O2 C40 C41 116.6(8)
C39 C40 C41 121.5(7)
O4 C54 C55 124.0(8)
O4 C54 C48 115.4(7)
C55 C54 C48 120.5(6)
C23 C24 C25 123.5(7)
C23 C24 H24A 118.3
C25 C24 H24A 118.3
O5 C10 C9 123.9(7)
O5 C10 C11 116.9(6)
C9 C10 C11 119.1(7)
O1 C38 C39 126.3(8)
O1 C38 C32 117.8(10)
C39 C38 C32 115.9(7)
O3 C56 C55 125.5(7)
O3 C56 C59 112.6(8)
C55 C56 C59 121.9(6)
C2 C7 C6 120.2(7)
C2 C7 H7A 119.9
C6 C7 H7A 119.9
O6 C23 C24 124.3(6)
O6 C23 C17 115.3(8)
C24 C23 C17 120.3(7)
C49 C48 C53 117.8(9)
C49 C48 C54 118.8(6)
C53 C48 C54 123.0(7)
C68 C69 N1 115.7(5)
C68 C69 H69A 108.4
N1 C69 H69A 108.4
C68 C69 H69B 108.4
N1 C69 H69B 108.4
H69A C69 H69B 107.4
O7 C25 C24 123.5(9)
O7 C25 C26 116.3(6)
C24 C25 C26 120.2(7)
C78 C79 C80 114.9(7)
C78 C79 H79A 108.5
C80 C79 H79A 108.5
C78 C79 H79B 108.5
C80 C79 H79B 108.5
H79A C79 H79B 107.5
C7 C2 C3 118.6(6)
C7 C2 C8 122.7(7)
C3 C2 C8 118.7(6)
C56 C55 C54 122.7(6)
C56 C55 H55A 118.7
C54 C55 H55A 118.7
C76 C77 C78 110.8(6)
C76 C77 H77A 109.5
C78 C77 H77A 109.5
C76 C77 H77B 109.5
C78 C77 H77B 109.5
H77A C77 H77B 108.1
C73 C72 C71 110.6(6)
C73 C72 H72A 109.5
C71 C72 H72A 109.5
C73 C72 H72B 109.5
C71 C72 H72B 109.5
H72A C72 H72B 108.1
C72 C71 N1 115.1(5)
C72 C71 H71A 108.5
N1 C71 H71A 108.5
C72 C71 H71B 108.5
N1 C71 H71B 108.5
H71A C71 H71B 107.5
C50 C49 C48 121.4(8)
C50 C49 H49A 119.3
C48 C49 H49A 119.3
C72 C73 C74 113.6(6)
C72 C73 H73A 108.8
C74 C73 H73A 108.8
C72 C73 H73B 108.8
C74 C73 H73B 108.8
H73A C73 H73B 107.7
C79 C78 C77 114.4(6)
C79 C78 H78A 108.7
C77 C78 H78A 108.7
C79 C78 H78B 108.7
C77 C78 H78B 108.7
H78A C78 H78B 107.6
N1 C81 C82 114.6(5)
N1 C81 H81A 108.6
C82 C81 H81A 108.6
N1 C81 H81B 108.6
C82 C81 H81B 108.6
H81A C81 H81B 107.6
C52 C53 C48 121.2(8)
C52 C53 H53A 119.4
C48 C53 H53A 119.4
C2 C3 C4 120.9(7)
C2 C3 H3A 119.5
C4 C3 H3A 119.5
C20 C21 C22 120.5(9)
C20 C21 H21A 119.8
C22 C21 H21A 119.8
C1 C26 C27 115.5(11)
C1 C26 C25 118.8(9)
C27 C26 C25 125.7(8)
C18 C17 C22 117.6(7)
C18 C17 C23 124.2(8)
C22 C17 C23 118.0(7)
O8 C8 C9 125.2(6)
O8 C8 C2 116.2(7)
C9 C8 C2 118.6(7)
C77 C76 N1 114.7(5)
C77 C76 H76A 108.6
N1 C76 H76A 108.6
C77 C76 H76B 108.6
N1 C76 H76B 108.6
H76A C76 H76B 107.6
C60 C59 C64 114.1(9)
C60 C59 C56 121.2(6)
C64 C59 C56 123.8(8)
C21 C20 C19 118.5(8)
C21 C20 H20A 120.7
C19 C20 H20A 120.7
C8 C9 C10 123.3(7)
C8 C9 H9A 118.3
C10 C9 H9A 118.3
C38 C39 C40 123.3(6)
C38 C39 H39A 118.3
C40 C39 H39A 118.3
C13 C12 C11 121.9(10)
C13 C12 H12A 119.1
C11 C12 H12A 119.1
C17 C22 C21 121.2(8)
C17 C22 H22A 119.4
C21 C22 H22A 119.4
C44 C41 C42 118.0(11)
C44 C41 C40 118.8(7)
C42 C41 C40 123.1(11)
C66 C67 C68 117.5(7)
C66 C67 H67A 121.3
C68 C67 H67A 121.3
C62 C61 C60 122.4(10)
C62 C61 H61A 118.8
C60 C61 H61A 118.8
C14 C11 C12 117.6(9)
C14 C11 C10 124.1(9)
C12 C11 C10 118.2(8)
C5 C6 C7 121.3(7)
C5 C6 H6A 119.3
C7 C6 H6A 119.3
C83 C82 C81 111.3(6)
C83 C82 H82A 109.4
C81 C82 H82A 109.4
C83 C82 H82B 109.4
C81 C82 H82B 109.4
H82A C82 H82B 108.0
C1B C43 C42 121.8(11)
C1B C43 H43A 119.1
C42 C43 H43A 119.1
C5 C4 C3 119.6(8)
C5 C4 H4A 120.2
C3 C4 H4A 120.2
C17 C18 C19 120.8(9)
C17 C18 H18A 119.6
C19 C18 H18A 119.6
C65 C66 C67 124.1(10)
C65 C66 H66A 118.0
C67 C66 H66A 118.0
C53 C52 C51 120.8(8)
C53 C52 H52A 119.6
C51 C52 H52A 119.6
C41 C42 C43 117.6(13)
C41 C42 H42A 121.2
C43 C42 H42A 121.2
C73 C74 C75 112.3(7)
C73 C74 H74A 109.1
C75 C74 H74A 109.1
C73 C74 H74B 109.1
C75 C74 H74B 109.1
H74A C74 H74B 107.9
C6 C5 C4 119.3(7)
C6 C5 H5A 120.3
C4 C5 H5A 120.3
C82 C83 C84 112.3(9)
C82 C83 H83A 109.1
C84 C83 H83A 109.1
C82 C83 H83B 109.1
C84 C83 H83B 109.1
H83A C83 H83B 107.9
C32 C33 C34 120.1(9)
C32 C33 H33A 120.0
C34 C33 H33A 120.0
C59 C60 C61 123.9(8)
C59 C60 H60A 118.0
C61 C60 H60A 118.0
C63 C64 C59 122.8(9)
C63 C64 H64A 118.6
C59 C64 H64A 118.6
C45 C44 C41 122.5(9)
C45 C44 H44A 118.7
C41 C44 H44A 118.7
C49 C50 C51 120.5(10)
C49 C50 H50A 119.8
C51 C50 H50A 119.8
C26 C27 C28 122.8(10)
C26 C27 H27A 118.6
C28 C27 H27A 118.6
C1A C80 C79 114.7(9)
C1A C80 H80A 108.6
C79 C80 H80A 108.6
C1A C80 H80B 108.6
C79 C80 H80B 108.6
H80A C80 H80B 107.6
C52 C51 C50 118.4(11)
C52 C51 H51A 120.8
C50 C51 H51A 120.8
C67 C68 C69 115.4(6)
C67 C68 H68A 108.4
C69 C68 H68A 108.4
C67 C68 H68B 108.4
C69 C68 H68B 108.4
H68A C68 H68B 107.5
C20 C19 C18 121.3(8)
C20 C19 H19A 119.4
C18 C19 H19A 119.4
C33 C32 C37 121.5(11)
C33 C32 C38 115.0(9)
C37 C32 C38 123.5(12)
C27 C28 C29 121.7(11)
C27 C28 H28A 119.2
C29 C28 H28A 119.2
C16 C13 C12 119.4(12)
C16 C13 H13A 120.3
C12 C13 H13A 120.3
C1C C29 C28 115.2(12)
C1C C29 H29A 122.4
C28 C29 H29A 122.4
C64 C63 C62 119.8(8)
C64 C63 H63A 120.1
C62 C63 H63A 120.1
C44 C45 C1B 119.8(15)
C44 C45 H45A 120.1
C1B C45 H45A 120.1
C36 C37 C32 118.6(12)
C36 C37 H37A 120.7
C32 C37 H37A 120.7
C61 C62 C63 116.2(10)
C61 C62 H62A 121.9
C63 C62 H62A 121.9
C1D C75 C74 109.0(12)
C1D C75 H75A 109.9
C74 C75 H75A 109.9
C1D C75 H75B 109.9
C74 C75 H75B 109.9
H75A C75 H75B 108.3
C66 C65 C1G 94.2(16)
C66 C65 H65A 132.9
C1G C65 H65A 132.9
C34 C35 C36 125.6(13)
C34 C35 H35A 117.2
C36 C35 H35A 117.2
C35 C34 C33 115.3(13)
C35 C34 H34A 122.3
C33 C34 H34A 122.3
C35 C36 C37 118.1(10)
C35 C36 H36A 121.0
C37 C36 H36A 120.9
C15 C84 C83 115.7(11)
C15 C84 H84A 108.4
C83 C84 H84A 108.3
C15 C84 H84B 108.3
C83 C84 H84B 108.3
H84A C84 H84B 107.4
C26 C1 C1C 121.5(11)
C26 C1 H1A 119.2
C1C C1 H1A 119.2
C1E C15 C84 107.5(18)
C1E C15 H15A 126.3
C84 C15 H15A 126.2
C80 C1A H1AA 109.5
C80 C1A H1AB 109.5
H1AA C1A H1AB 109.5
C80 C1A H1AC 109.5
H1AA C1A H1AC 109.5
H1AB C1A H1AC 109.5
C43 C1B C45 120.1(16)
C43 C1B H1BA 119.9
C45 C1B H1BA 119.9
C29 C1C C1 123.3(11)
C29 C1C H1CA 118.3
C1 C1C H1CA 118.3
C75 C1D H1DA 109.5
C75 C1D H1DB 109.5
H1DA C1D H1DB 109.5
C75 C1D H1DC 109.5
H1DA C1D H1DC 109.5
H1DB C1D H1DC 109.5
C1F C14 C11 122.2(14)
C1F C14 H14A 118.9
C11 C14 H14A 118.9
C13 C16 C1F 120.2(12)
C13 C16 H16A 119.9
C1F C16 H16A 119.9
C15 C1E H1EA 109.5
C15 C1E H1EB 109.4
H1EA C1E H1EB 109.5
C15 C1E H1EC 109.5
H1EA C1E H1EC 109.5
H1EB C1E H1EC 109.5
C14 C1F C16 118.4(15)
C14 C1F H1FA 120.8
C16 C1F H1FA 120.8
C65 C1G H1GA 109.5
C65 C1G H1GB 109.5
H1GA C1G H1GB 109.5
C65 C1G H1GC 109.5
H1GA C1G H1GC 109.5
H1GB C1G H1GC 109.5

loop_
_geom_bond_atom_site_label_1
_geom_bond_atom_site_label_2
_geom_bond_distance
Y1 O4 2.312(5)
Y1 O7 2.317(5)
Y1 O3 2.323(4)
Y1 O5 2.324(5)
Y1 O1 2.325(5)
Y1 O6 2.333(4)
Y1 O8 2.341(4)
Y1 O2 2.359(5)
O8 C8 1.264(9)
O6 C23 1.253(10)
O2 C40 1.267(8)
O1 C38 1.267(9)
O4 C54 1.276(7)
O3 C56 1.261(8)
O5 C10 1.259(9)
O7 C25 1.271(9)
N1 C81 1.513(9)
N1 C76 1.525(7)
N1 C71 1.528(7)
N1 C69 1.533(9)
C40 C39 1.404(13)
C40 C41 1.480(14)
C54 C55 1.415(12)
C54 C48 1.461(12)
C24 C23 1.391(12)
C24 C25 1.413(10)
C24 H24A 0.9300
C10 C9 1.407(9)
C10 C11 1.494(11)
C38 C39 1.386(14)
C38 C32 1.458(14)
C56 C55 1.382(12)
C56 C59 1.549(12)
C7 C2 1.382(10)
C7 C6 1.388(9)
C7 H7A 0.9300
C23 C17 1.510(9)
C48 C49 1.384(12)
C48 C53 1.402(9)
C69 C68 1.511(12)
C69 H69A 0.9700
C69 H69B 0.9700
C25 C26 1.477(13)
C79 C78 1.503(11)
C79 C80 1.519(10)
C79 H79A 0.9700
C79 H79B 0.9700
C2 C3 1.387(10)
C2 C8 1.506(8)
C55 H55A 0.9300
C77 C76 1.515(9)
C77 C78 1.523(9)
C77 H77A 0.9700
C77 H77B 0.9700
C72 C73 1.518(10)
C72 C71 1.524(9)
C72 H72A 0.9700
C72 H72B 0.9700
C71 H71A 0.9700
C71 H71B 0.9700
C49 C50 1.358(15)
C49 H49A 0.9300
C73 C74 1.534(10)
C73 H73A 0.9700
C73 H73B 0.9700
C78 H78A 0.9700
C78 H78B 0.9700
C81 C82 1.516(11)
C81 H81A 0.9700
C81 H81B 0.9700
C53 C52 1.352(13)
C53 H53A 0.9300
C3 C4 1.391(9)
C3 H3A 0.9300
C21 C20 1.360(12)
C21 C22 1.396(10)
C21 H21A 0.9300
C26 C1 1.357(13)
C26 C27 1.365(13)
C17 C18 1.368(11)
C17 C22 1.381(13)
C8 C9 1.400(11)
C76 H76A 0.9700
C76 H76B 0.9700
C59 C60 1.312(13)
C59 C64 1.413(10)
C20 C19 1.365(15)
C20 H20A 0.9300
C9 H9A 0.9300
C39 H39A 0.9300
C12 C13 1.375(13)
C12 C11 1.394(11)
C12 H12A 0.9300
C22 H22A 0.9300
C41 C44 1.387(15)
C41 C42 1.424(11)
C67 C66 1.450(13)
C67 C68 1.458(13)
C67 H67A 0.9300
C61 C62 1.344(12)
C61 C60 1.390(13)
C61 H61A 0.9300
C11 C14 1.373(15)
C6 C5 1.362(12)
C6 H6A 0.9300
C82 C83 1.515(12)
C82 H82A 0.9700
C82 H82B 0.9700
C43 C1B 1.35(2)
C43 C42 1.43(2)
C43 H43A 0.9300
C4 C5 1.389(12)
C4 H4A 0.9300
C18 C19 1.396(11)
C18 H18A 0.9300
C66 C65 1.303(16)
C66 H66A 0.9300
C52 C51 1.389(15)
C52 H52A 0.9300
C42 H42A 0.9300
C74 C75 1.603(15)
C74 H74A 0.9700
C74 H74B 0.9700
C5 H5A 0.9300
C83 C84 1.542(14)
C83 H83A 0.9700
C83 H83B 0.9700
C33 C32 1.318(16)
C33 C34 1.502(17)
C33 H33A 0.9300
C60 H60A 0.9300
C64 C63 1.391(12)
C64 H64A 0.9300
C44 C45 1.367(16)
C44 H44A 0.9300
C50 C51 1.398(13)
C50 H50A 0.9300
C27 C28 1.372(17)
C27 H27A 0.9300
C80 C1A 1.491(15)
C80 H80A 0.9700
C80 H80B 0.9700
C51 H51A 0.9300
C68 H68A 0.9700
C68 H68B 0.9700
C19 H19A 0.9300
C32 C37 1.429(13)
C28 C29 1.373(16)
C28 H28A 0.9300
C13 C16 1.343(19)
C13 H13A 0.9300
C29 C1C 1.347(16)
C29 H29A 0.9300
C63 C62 1.393(13)
C63 H63A 0.9300
C45 C1B 1.383(17)
C45 H45A 0.9300
C37 C36 1.400(16)
C37 H37A 0.9300
C62 H62A 0.9300
C75 C1D 1.420(17)
C75 H75A 0.9700
C75 H75B 0.9700
C65 C1G 1.52(2)
C65 H65A 0.9300
C35 C34 1.330(14)
C35 C36 1.374(18)
C35 H35A 0.9300
C34 H34A 0.9300
C36 H36A 0.9300
C84 C15 1.493(19)
C84 H84A 0.9700
C84 H84B 0.9700
C1 C1C 1.382(18)
C1 H1A 0.9300
C15 C1E 1.33(3)
C15 H15A 0.9300
C1A H1AA 0.9600
C1A H1AB 0.9600
C1A H1AC 0.9600
C1B H1BA 0.9300
C1C H1CA 0.9300
C1D H1DA 0.9600
C1D H1DB 0.9600
C1D H1DC 0.9600
C14 C1F 1.355(19)
C14 H14A 0.9300
C16 C1F 1.43(3)
C16 H16A 0.9300
C1E H1EA 0.9600
C1E H1EB 0.9600
C1E H1EC 0.9600
C1F H1FA 0.9300
C1G H1GA 0.9600
C1G H1GB 0.9600
C1G H1GC 0.9600

loop_
_geom_torsion_atom_site_label_1
_geom_torsion_atom_site_label_2
_geom_torsion_atom_site_label_3
_geom_torsion_atom_site_label_4
_geom_torsion
O4 Y1 O8 C8 -60.8(5)
O7 Y1 O8 C8 142.6(5)
O3 Y1 O8 C8 -135.0(6)
O5 Y1 O8 C8 20.6(5)
O1 Y1 O8 C8 -19.6(6)
O6 Y1 O8 C8 79.0(6)
O2 Y1 O8 C8 -172.4(5)
O4 Y1 O6 C23 -161.4(5)
O7 Y1 O6 C23 31.2(5)
O3 Y1 O6 C23 -4.4(7)
O5 Y1 O6 C23 158.0(6)
O1 Y1 O6 C23 -118.2(5)
O8 Y1 O6 C23 98.8(5)
O2 Y1 O6 C23 -45.9(5)
O4 Y1 O2 C40 104.4(6)
O7 Y1 O2 C40 -110.0(6)
O3 Y1 O2 C40 165.9(7)
O5 Y1 O2 C40 3.1(8)
O1 Y1 O2 C40 40.8(6)
O6 Y1 O2 C40 -36.8(6)
O8 Y1 O2 C40 -155.8(6)
O4 Y1 O1 C38 -156.7(6)
O7 Y1 O1 C38 6.8(7)
O3 Y1 O1 C38 -95.3(6)
O5 Y1 O1 C38 122.9(6)
O6 Y1 O1 C38 50.3(6)
O8 Y1 O1 C38 161.5(6)
O2 Y1 O1 C38 -35.4(6)
O7 Y1 O4 C54 -15.2(7)
O3 Y1 O4 C54 20.2(6)
O5 Y1 O4 C54 -134.2(6)
O1 Y1 O4 C54 143.6(6)
O6 Y1 O4 C54 -173.2(5)
O8 Y1 O4 C54 -60.2(6)
O2 Y1 O4 C54 82.4(6)
O4 Y1 O3 C56 -22.7(5)
O7 Y1 O3 C56 138.5(6)
O5 Y1 O3 C56 19.6(7)
O1 Y1 O3 C56 -85.7(6)
O6 Y1 O3 C56 172.6(5)
O8 Y1 O3 C56 58.2(6)
O2 Y1 O3 C56 -144.3(6)
O4 Y1 O5 C10 58.7(6)
O7 Y1 O5 C10 -89.0(6)
O3 Y1 O5 C10 17.9(7)
O1 Y1 O5 C10 135.4(6)
O6 Y1 O5 C10 -146.5(6)
O8 Y1 O5 C10 -21.9(6)
O2 Y1 O5 C10 171.3(5)
O4 Y1 O7 C25 160.4(6)
O3 Y1 O7 C25 126.5(6)
O5 Y1 O7 C25 -91.2(6)
O1 Y1 O7 C25 10.4(7)
O6 Y1 O7 C25 -34.2(6)
O8 Y1 O7 C25 -154.7(6)
O2 Y1 O7 C25 51.4(6)
Y1 O2 C40 C39 -33.6(9)
Y1 O2 C40 C41 145.5(5)
Y1 O4 C54 C55 -13.3(9)
Y1 O4 C54 C48 169.1(4)
Y1 O5 C10 C9 16.4(10)
Y1 O5 C10 C11 -166.6(5)
Y1 O1 C38 C39 24.9(10)
Y1 O1 C38 C32 -156.4(6)
Y1 O3 C56 C55 18.4(10)
Y1 O3 C56 C59 -165.4(4)
Y1 O6 C23 C24 -22.7(9)
Y1 O6 C23 C17 159.1(4)
C25 C24 C23 O6 -1.9(10)
C25 C24 C23 C17 176.2(6)
O4 C54 C48 C49 -24.7(9)
C55 C54 C48 C49 157.6(7)
O4 C54 C48 C53 148.6(7)
C55 C54 C48 C53 -29.2(10)
C81 N1 C69 C68 166.4(6)
C76 N1 C69 C68 45.1(8)
C71 N1 C69 C68 -72.0(8)
Y1 O7 C25 C24 29.2(10)
Y1 O7 C25 C26 -150.6(5)
C23 C24 C25 O7 -1.3(10)
C23 C24 C25 C26 178.5(6)
C6 C7 C2 C3 -1.2(12)
C6 C7 C2 C8 179.7(7)
O3 C56 C55 C54 1.8(10)
C59 C56 C55 C54 -174.1(6)
O4 C54 C55 C56 -4.3(10)
C48 C54 C55 C56 173.2(6)
C73 C72 C71 N1 154.0(7)
C81 N1 C71 C72 47.2(8)
C76 N1 C71 C72 168.2(7)
C69 N1 C71 C72 -71.8(8)
C53 C48 C49 C50 1.7(14)
C54 C48 C49 C50 175.4(9)
C71 C72 C73 C74 174.2(7)
C80 C79 C78 C77 -178.7(11)
C76 C77 C78 C79 176.1(10)
C76 N1 C81 C82 -56.3(7)
C71 N1 C81 C82 62.0(7)
C69 N1 C81 C82 -177.6(5)
C49 C48 C53 C52 -0.7(12)
C54 C48 C53 C52 -174.1(8)
C7 C2 C3 C4 1.0(12)
C8 C2 C3 C4 -179.9(8)
O7 C25 C26 C1 20.6(12)
C24 C25 C26 C1 -159.2(10)
O7 C25 C26 C27 -161.9(9)
C24 C25 C26 C27 18.2(12)
O6 C23 C17 C18 155.9(9)
C24 C23 C17 C18 -22.4(12)
O6 C23 C17 C22 -19.3(10)
C24 C23 C17 C22 162.4(7)
Y1 O8 C8 C9 -14.6(9)
Y1 O8 C8 C2 166.0(4)
C7 C2 C8 O8 145.2(7)
C3 C2 C8 O8 -34.0(9)
C7 C2 C8 C9 -34.3(10)
C3 C2 C8 C9 146.6(7)
C78 C77 C76 N1 179.8(8)
C81 N1 C76 C77 -62.1(9)
C71 N1 C76 C77 176.3(7)
C69 N1 C76 C77 57.1(9)
O3 C56 C59 C60 18.5(10)
C55 C56 C59 C60 -165.1(7)
O3 C56 C59 C64 -149.9(8)
C55 C56 C59 C64 26.4(11)
C22 C21 C20 C19 3.9(18)
O8 C8 C9 C10 -3.7(10)
C2 C8 C9 C10 175.7(6)
O5 C10 C9 C8 3.1(10)
C11 C10 C9 C8 -173.9(6)
O1 C38 C39 C40 4.4(11)
C32 C38 C39 C40 -174.4(7)
O2 C40 C39 C38 -0.1(10)
C41 C40 C39 C38 -179.1(6)
C18 C17 C22 C21 3.1(14)
C23 C17 C22 C21 178.6(8)
C20 C21 C22 C17 -5.0(16)
O2 C40 C41 C44 1.3(10)
C39 C40 C41 C44 -179.6(7)
O2 C40 C41 C42 -176.4(6)
C39 C40 C41 C42 2.7(10)
C13 C12 C11 C14 2.7(13)
C13 C12 C11 C10 -176.3(7)
O5 C10 C11 C14 164.1(10)
C9 C10 C11 C14 -18.7(13)
O5 C10 C11 C12 -17.0(9)
C9 C10 C11 C12 160.2(6)
C2 C7 C6 C5 0.4(13)
N1 C81 C82 C83 -164.0(6)
C2 C3 C4 C5 0.1(14)
C22 C17 C18 C19 -0.2(16)
C23 C17 C18 C19 -175.4(10)
C68 C67 C66 C65 -176.0(15)
C48 C53 C52 C51 0.2(17)
C44 C41 C42 C43 1.7(12)
C40 C41 C42 C43 179.4(8)
C1B C43 C42 C41 -5(2)
C72 C73 C74 C75 165.0(8)
C7 C6 C5 C4 0.6(15)
C3 C4 C5 C6 -0.9(15)
C81 C82 C83 C84 176.0(8)
C64 C59 C60 C61 -10.0(12)
C56 C59 C60 C61 -179.5(7)
C62 C61 C60 C59 9.7(14)
C60 C59 C64 C63 6.5(12)
C56 C59 C64 C63 175.7(7)
C42 C41 C44 C45 0.9(14)
C40 C41 C44 C45 -176.9(9)
C48 C49 C50 C51 -2.2(19)
C1 C26 C27 C28 -0.8(18)
C25 C26 C27 C28 -178.3(10)
C78 C79 C80 C1A -178.1(13)
C53 C52 C51 C50 -1(2)
C49 C50 C51 C52 2(2)
C66 C67 C68 C69 179.4(10)
N1 C69 C68 C67 160.5(7)
C21 C20 C19 C18 -1.0(19)
C17 C18 C19 C20 -0.8(19)
C34 C33 C32 C37 1.0(15)
C34 C33 C32 C38 178.9(8)
O1 C38 C32 C33 32.3(11)
C39 C38 C32 C33 -148.8(8)
O1 C38 C32 C37 -149.8(8)
C39 C38 C32 C37 29.0(11)
C26 C27 C28 C29 1(2)
C11 C12 C13 C16 0.0(14)
C27 C28 C29 C1C 0(2)
C59 C64 C63 C62 -2.2(13)
C41 C44 C45 C1B -1(2)
C33 C32 C37 C36 -1.2(14)
C38 C32 C37 C36 -178.9(8)
C60 C61 C62 C63 -4.3(14)
C64 C63 C62 C61 1.0(13)
C73 C74 C75 C1D 73.2(13)
C67 C66 C65 C1G 150.4(17)
C36 C35 C34 C33 10(2)
C32 C33 C34 C35 -5.0(17)
C34 C35 C36 C37 -10(2)
C32 C37 C36 C35 5.2(15)
C82 C83 C84 C15 -161.4(14)
C27 C26 C1 C1C -1(2)
C25 C26 C1 C1C 177.1(15)
C83 C84 C15 C1E -74(2)
C42 C43 C1B C45 5(3)
C44 C45 C1B C43 -2(3)
C28 C29 C1C C1 -1(3)
C26 C1 C1C C29 2(3)
C12 C11 C14 C1F -1(2)
C10 C11 C14 C1F 178.0(15)
C12 C13 C16 C1F -4(2)
C11 C14 C1F C16 -3(3)
C13 C16 C1F C14 6(3)
